data_4306860
loop_
_publ_author_name
'Ying Wang'
'Bin Ding'
'Peng Cheng'
'Dai-Zheng Liao'
'Shi-Ping Yan'

_publ_section_title
;
Tuned Triazolatesilver(I) Luminescent Complexes from Zero- to
Three-Dimensionality Based on Bi- to Tetratopic Bridged Ligands
;
_journal_name_full 'Inorganic Chemistry'
_journal_page_first 2002
_journal_page_last 2010
_journal_paper_doi 10.1021/ic060855y
_journal_volume 46
_journal_year 2007
_chemical_formula_sum 'C16 H15 Ag2 Cl2 N9 O8'
_chemical_formula_weight 748.01
_chemical_name_systematic
; 
 ? 
;
_space_group_IT_number 14
_symmetry_cell_setting monoclinic
_symmetry_space_group_name_Hall '-P 2yn'
_symmetry_space_group_name_H-M 'P 1 21/n 1'
_atom_sites_solution_hydrogens geom
_atom_sites_solution_primary direct
_atom_sites_solution_secondary difmap
_audit_creation_method SHELXL-97
_cell_angle_alpha 90.00
_cell_angle_beta 98.442(2)
_cell_angle_gamma 90.00
_cell_formula_units_Z 4
_cell_length_a 15.777(2)
_cell_length_b 8.2118(11)
_cell_length_c 18.983(2)
_cell_measurement_reflns_used 6957
_cell_measurement_temperature 293(2)
_cell_measurement_theta_max 27.76
_cell_measurement_theta_min 2.17
_cell_volume 2432.7(5)
_computing_cell_refinement 'Bruker APEX II'
_computing_data_collection 'Bruker APEX II'
_computing_data_reduction 'Bruker SAINT'
_computing_molecular_graphics 'Bruker SHELXTL'
_computing_publication_material 'Bruker SHELXTL'
_computing_structure_refinement 'SHELXL-97 (Sheldrick, 1997)'
_computing_structure_solution 'SHELXS-97 (Sheldrick, 1990)'
_diffrn_ambient_temperature 293(2)
_diffrn_measured_fraction_theta_full 0.998
_diffrn_measured_fraction_theta_max 0.998
_diffrn_measurement_device_type 'APEX II CCD area detector'
_diffrn_measurement_method 'phi and omega scans'
_diffrn_radiation_monochromator graphite
_diffrn_radiation_source 'fine-focus sealed tube'
_diffrn_radiation_type MoK\a
_diffrn_radiation_wavelength 0.71073
_diffrn_reflns_av_R_equivalents 0.0231
_diffrn_reflns_av_sigmaI/netI 0.0234
_diffrn_reflns_limit_h_max 18
_diffrn_reflns_limit_h_min -18
_diffrn_reflns_limit_k_max 8
_diffrn_reflns_limit_k_min -9
_diffrn_reflns_limit_l_max 21
_diffrn_reflns_limit_l_min -22
_diffrn_reflns_number 12633
_diffrn_reflns_theta_full 25.03
_diffrn_reflns_theta_max 25.03
_diffrn_reflns_theta_min 2.61
_exptl_absorpt_coefficient_mu 1.892
_exptl_absorpt_correction_T_max 1.000000
_exptl_absorpt_correction_T_min 0.514228
_exptl_absorpt_correction_type multi-scan
_exptl_absorpt_process_details SADABS
_exptl_crystal_colour 'PALE -YELLOW'
_exptl_crystal_density_diffrn 2.042
_exptl_crystal_density_meas ?
_exptl_crystal_density_method 'not measured'
_exptl_crystal_description BLOCK
_exptl_crystal_F_000 1464
_exptl_crystal_size_max 0.42
_exptl_crystal_size_mid 0.31
_exptl_crystal_size_min 0.18
_refine_diff_density_max 0.791
_refine_diff_density_min -0.523
_refine_diff_density_rms 0.080
_refine_ls_extinction_coef 0.0082(5)
_refine_ls_extinction_expression Fc^*^=kFc[1+0.001xFc^2^\l^3^/sin(2\q)]^-1/4^
_refine_ls_extinction_method SHELXL
_refine_ls_goodness_of_fit_ref 0.977
_refine_ls_hydrogen_treatment mixed
_refine_ls_matrix_type full
_refine_ls_number_parameters 336
_refine_ls_number_reflns 4289
_refine_ls_number_restraints 0
_refine_ls_restrained_S_all 0.977
_refine_ls_R_factor_all 0.0352
_refine_ls_R_factor_gt 0.0308
_refine_ls_shift/su_max 0.001
_refine_ls_shift/su_mean 0.000
_refine_ls_structure_factor_coef Fsqd
_refine_ls_weighting_details 'calc w=1/[\s^2^(Fo^2^)+(0.0754P)^2^+1.1145P] where P=(Fo^2^+2Fc^2^)/3'
_refine_ls_weighting_scheme calc
_refine_ls_wR_factor_gt 0.0955
_refine_ls_wR_factor_ref 0.0986
_reflns_number_gt 3791
_reflns_number_total 4289
_reflns_threshold_expression >2sigma(I)
_cod_data_source_file ic060855ysi20060517_115632.cif
_cod_data_source_block 41214d
_cod_depositor_comments
;
The following automatic conversions were performed:
'_symmetry_cell_setting' value 'Monoclinic' changed to 'monoclinic'
according to '/home/saulius/struct/CIF-dictionaries/cif_core.dic'
dictionary named 'cif_core.dic' version 2.4.1 from
2010-06-29.

'_exptl_absorpt_correction_type' value 'MULTI-SCAN' changed
to 'multi-scan' according to
'/home/saulius/struct/CIF-dictionaries/cif_core.dic' dictionary named
'cif_core.dic' version 2.4.1 from 2010-06-29.

Automatic conversion script
Id: cif_fix_enum 1527 2010-12-29 10:47:43Z saulius 

The following automatic conversions were performed:

'_exptl_crystal_density_meas' value 'NONE' was changed to '?' - the
value is perceived as not measured.

Automatic conversion script
Id: cif_fix_values 3008 2015-01-20 13:52:24Z robertas 
;
_cod_original_cell_volume 2432.8(5)
_cod_database_code 4306860

loop_
_symmetry_equiv_pos_as_xyz
'x, y, z'
'-x+1/2, y+1/2, -z+1/2'
'-x, -y, -z'
'x-1/2, -y-1/2, z-1/2'

loop_
_atom_site_label
_atom_site_type_symbol
_atom_site_fract_x
_atom_site_fract_y
_atom_site_fract_z
_atom_site_U_iso_or_equiv
_atom_site_adp_type
_atom_site_occupancy
_atom_site_symmetry_multiplicity
_atom_site_calc_flag
_atom_site_refinement_flags
_atom_site_disorder_assembly
_atom_site_disorder_group
Ag1 Ag 0.997546(16) 0.58359(4) 0.229696(14) 0.04477(14) Uani 1 1 d . . .
Ag2 Ag 0.992757(19) 0.73045(4) 0.039700(16) 0.05629(15) Uani 1 1 d . . .
N1 N 1.43268(18) 0.2867(3) 0.19088(16) 0.0417(7) Uani 1 1 d . . .
N2 N 1.22365(17) 0.4707(3) 0.13287(14) 0.0326(6) Uani 1 1 d . . .
N3 N 1.09328(19) 0.5518(4) 0.09297(16) 0.0425(7) Uani 1 1 d . . .
N4 N 1.09733(18) 0.5068(4) 0.16386(15) 0.0390(6) Uani 1 1 d . . .
N5 N 0.88266(18) 0.7159(4) 0.16704(15) 0.0398(6) Uani 1 1 d . . .
N6 N 0.88262(19) 0.7722(4) 0.09810(16) 0.0439(7) Uani 1 1 d . . .
N7 N 0.75484(17) 0.8081(3) 0.12635(14) 0.0335(6) Uani 1 1 d . . .
N8 N 0.55106(19) 0.9362(3) 0.17907(16) 0.0402(7) Uani 1 1 d . . .
N9 N 1.0137(3) 0.8046(5) -0.0665(2) 0.0671(10) Uani 1 1 d . . .
C1 C 1.3507(2) 0.3268(4) 0.18617(18) 0.0363(7) Uani 1 1 d . . .
H1 H 1.3179 0.2795 0.2176 0.044 Uiso 1 1 calc R . .
C2 C 1.4791(2) 0.3553(5) 0.1458(2) 0.0470(8) Uani 1 1 d . . .
H2 H 1.5366 0.3272 0.1486 0.056 Uiso 1 1 calc R . .
C3 C 1.4453(3) 0.4655(5) 0.0955(2) 0.0531(10) Uani 1 1 d . . .
H3 H 1.4795 0.5102 0.0645 0.064 Uiso 1 1 calc R . .
C4 C 1.3604(2) 0.5105(4) 0.0907(2) 0.0445(8) Uani 1 1 d . . .
H4 H 1.3366 0.5881 0.0579 0.053 Uiso 1 1 calc R . .
C5 C 1.3125(2) 0.4363(4) 0.13630(18) 0.0335(7) Uani 1 1 d . . .
C6 C 1.1689(2) 0.5297(4) 0.07640(18) 0.0409(8) Uani 1 1 d . . .
H6 H 1.1841 0.5512 0.0318 0.049 Uiso 1 1 calc R . .
C7 C 1.1748(2) 0.4601(4) 0.18569(18) 0.0381(7) Uani 1 1 d . . .
H7 H 1.1945 0.4240 0.2316 0.046 Uiso 1 1 calc R . .
C8 C 0.8059(2) 0.8259(5) 0.07535(19) 0.0441(8) Uani 1 1 d . . .
H8 H 0.7885 0.8701 0.0305 0.053 Uiso 1 1 calc R . .
C9 C 0.6658(2) 0.8438(4) 0.12133(16) 0.0323(6) Uani 1 1 d . . .
C10 C 0.6112(2) 0.8169(4) 0.05916(19) 0.0414(8) Uani 1 1 d . . .
H10 H 0.6315 0.7768 0.0190 0.050 Uiso 1 1 calc R . .
C11 C 0.5258(2) 0.8510(5) 0.0579(2) 0.0460(8) Uani 1 1 d . . .
H11 H 0.4872 0.8347 0.0166 0.055 Uiso 1 1 calc R . .
C12 C 0.4980(2) 0.9092(4) 0.1182(2) 0.0428(8) Uani 1 1 d . . .
H12 H 0.4400 0.9311 0.1168 0.051 Uiso 1 1 calc R . .
C13 C 0.6340(2) 0.9031(4) 0.18032(18) 0.0354(7) Uani 1 1 d . . .
H13 H 0.6715 0.9204 0.2222 0.042 Uiso 1 1 calc R . .
C14 C 0.8056(2) 0.7397(4) 0.18219(18) 0.0372(7) Uani 1 1 d . . .
H14 H 0.7880 0.7134 0.2254 0.045 Uiso 1 1 calc R . .
C15 C 1.0162(3) 0.8405(5) -0.1230(2) 0.0552(10) Uani 1 1 d . . .
C16 C 1.0184(4) 0.8844(6) -0.1957(3) 0.0737(14) Uani 1 1 d . . .
H16A H 0.9908 0.8013 -0.2264 0.111 Uiso 1 1 calc R . .
H16B H 1.0769 0.8954 -0.2035 0.111 Uiso 1 1 calc R . .
H16C H 0.9891 0.9860 -0.2059 0.111 Uiso 1 1 calc R . .
Cl1 Cl 0.72236(6) 0.33054(12) 0.11406(5) 0.0517(2) Uani 1 1 d . . .
O1 O 0.7746(3) 0.4266(5) 0.0776(2) 0.1056(16) Uani 1 1 d . . .
O2 O 0.6902(3) 0.4311(5) 0.1666(2) 0.0828(11) Uani 1 1 d . . .
O3 O 0.6530(3) 0.2625(6) 0.0678(2) 0.1010(14) Uani 1 1 d . . .
O4 O 0.7682(3) 0.2057(5) 0.1545(3) 0.1084(15) Uani 1 1 d . . .
Cl2 Cl 0.21825(7) 0.97220(12) 0.11769(5) 0.0583(3) Uani 1 1 d . . .
O5 O 0.2773(3) 1.0669(5) 0.0832(2) 0.0983(13) Uani 1 1 d . . .
O6 O 0.1912(3) 1.0728(5) 0.1727(2) 0.0899(11) Uani 1 1 d . . .
O7 O 0.1509(3) 0.9237(5) 0.0652(3) 0.1126(17) Uani 1 1 d . . .
O8 O 0.2634(3) 0.8375(5) 0.1509(2) 0.0911(12) Uani 1 1 d . . .

loop_
_atom_site_aniso_label
_atom_site_aniso_U_11
_atom_site_aniso_U_22
_atom_site_aniso_U_33
_atom_site_aniso_U_23
_atom_site_aniso_U_13
_atom_site_aniso_U_12
Ag1 0.03042(18) 0.0651(2) 0.03944(19) 0.00430(11) 0.00739(12) -0.00061(11)
Ag2 0.0400(2) 0.0855(3) 0.0450(2) 0.01430(14) 0.01140(14) 0.01057(14)
N1 0.0303(15) 0.0464(16) 0.0484(17) 0.0014(13) 0.0050(13) 0.0043(12)
N2 0.0321(14) 0.0339(13) 0.0328(14) -0.0006(11) 0.0085(11) 0.0022(11)
N3 0.0347(15) 0.0564(17) 0.0364(15) 0.0091(13) 0.0049(12) 0.0067(13)
N4 0.0348(15) 0.0496(16) 0.0334(14) 0.0048(12) 0.0080(11) 0.0054(12)
N5 0.0300(15) 0.0536(17) 0.0352(15) 0.0039(12) 0.0029(11) 0.0037(12)
N6 0.0350(16) 0.0604(18) 0.0384(16) 0.0097(13) 0.0123(12) 0.0073(13)
N7 0.0299(14) 0.0363(14) 0.0348(14) 0.0020(11) 0.0064(11) 0.0040(11)
N8 0.0355(15) 0.0463(16) 0.0390(16) -0.0048(12) 0.0057(12) 0.0076(12)
N9 0.070(3) 0.087(3) 0.044(2) 0.0073(19) 0.0078(17) -0.006(2)
C1 0.0319(17) 0.0380(17) 0.0400(18) 0.0012(13) 0.0085(13) 0.0007(13)
C2 0.0291(17) 0.055(2) 0.059(2) -0.0019(18) 0.0128(16) 0.0005(16)
C3 0.047(2) 0.058(2) 0.061(2) 0.0077(19) 0.0283(19) -0.0020(18)
C4 0.046(2) 0.0453(19) 0.045(2) 0.0069(15) 0.0160(16) 0.0021(16)
C5 0.0323(17) 0.0306(15) 0.0380(17) -0.0046(12) 0.0063(13) 0.0009(12)
C6 0.0411(19) 0.0501(19) 0.0323(17) 0.0077(15) 0.0080(14) 0.0061(15)
C7 0.0357(18) 0.0451(18) 0.0341(17) 0.0056(14) 0.0072(14) 0.0048(14)
C8 0.0387(19) 0.058(2) 0.0363(18) 0.0141(16) 0.0081(15) 0.0091(16)
C9 0.0304(16) 0.0318(15) 0.0343(16) 0.0000(13) 0.0038(13) 0.0037(12)
C10 0.0408(19) 0.0465(19) 0.0361(17) -0.0064(14) 0.0028(14) 0.0063(15)
C11 0.0395(19) 0.052(2) 0.0418(19) -0.0064(16) -0.0095(15) 0.0027(16)
C12 0.0287(17) 0.0484(19) 0.050(2) -0.0013(15) 0.0017(15) 0.0050(14)
C13 0.0287(16) 0.0444(18) 0.0326(17) -0.0019(13) 0.0031(13) 0.0060(13)
C14 0.0310(17) 0.0469(18) 0.0333(17) -0.0006(13) 0.0039(13) 0.0040(13)
C15 0.065(3) 0.055(2) 0.046(2) 0.0001(18) 0.0069(19) -0.003(2)
C16 0.102(4) 0.073(3) 0.047(3) 0.006(2) 0.014(3) -0.011(3)
Cl1 0.0480(5) 0.0611(6) 0.0462(5) 0.0064(4) 0.0075(4) -0.0112(4)
O1 0.142(4) 0.114(3) 0.074(3) -0.015(2) 0.059(3) -0.062(3)
O2 0.083(3) 0.098(3) 0.073(2) -0.0136(18) 0.031(2) -0.0117(19)
O3 0.091(3) 0.135(4) 0.072(3) -0.017(2) -0.006(2) -0.039(2)
O4 0.120(4) 0.097(3) 0.105(3) 0.021(2) 0.002(3) 0.024(3)
Cl2 0.0677(7) 0.0490(5) 0.0520(6) 0.0012(4) -0.0115(5) -0.0022(5)
O5 0.113(3) 0.109(3) 0.071(2) 0.005(2) 0.009(2) -0.037(2)
O6 0.083(3) 0.083(2) 0.105(3) -0.010(2) 0.017(2) 0.0080(19)
O7 0.110(4) 0.103(3) 0.107(3) -0.003(2) -0.044(3) -0.029(2)
O8 0.126(3) 0.072(2) 0.066(2) -0.0008(17) -0.015(2) 0.026(2)

loop_
_atom_type_symbol
_atom_type_description
_atom_type_scat_dispersion_real
_atom_type_scat_dispersion_imag
_atom_type_scat_source
C C 0.0033 0.0016 'International Tables Vol C Tables 4.2.6.8 and 6.1.1.4'
H H 0.0000 0.0000 'International Tables Vol C Tables 4.2.6.8 and 6.1.1.4'
N N 0.0061 0.0033 'International Tables Vol C Tables 4.2.6.8 and 6.1.1.4'
O O 0.0106 0.0060 'International Tables Vol C Tables 4.2.6.8 and 6.1.1.4'
Cl Cl 0.1484 0.1585 'International Tables Vol C Tables 4.2.6.8 and 6.1.1.4'
Ag Ag -0.8971 1.1015 'International Tables Vol C Tables 4.2.6.8 and 6.1.1.4'

loop_
_geom_angle_atom_site_label_1
_geom_angle_atom_site_label_2
_geom_angle_atom_site_label_3
_geom_angle
_geom_angle_site_symmetry_1
_geom_angle_site_symmetry_3
_geom_angle_publ_flag
N4 Ag1 N5 114.28(10) . . ?
N4 Ag1 N8 127.08(10) . 2_645 ?
N5 Ag1 N8 108.07(11) . 2_645 ?
N4 Ag1 N1 104.51(10) . 2_755 ?
N5 Ag1 N1 104.54(10) . 2_755 ?
N8 Ag1 N1 93.70(10) 2_645 2_755 ?
N9 Ag2 N6 130.94(13) . . ?
N9 Ag2 N3 113.55(14) . . ?
N6 Ag2 N3 114.93(11) . . ?
C1 N1 C2 118.4(3) . . ?
C1 N1 Ag1 124.6(2) . 2_745 ?
C2 N1 Ag1 116.9(2) . 2_745 ?
C7 N2 C6 104.0(3) . . ?
C7 N2 C5 128.1(3) . . ?
C6 N2 C5 127.8(3) . . ?
C6 N3 N4 106.6(3) . . ?
C6 N3 Ag2 126.1(2) . . ?
N4 N3 Ag2 122.0(2) . . ?
C7 N4 N3 107.3(3) . . ?
C7 N4 Ag1 127.9(2) . . ?
N3 N4 Ag1 122.0(2) . . ?
C14 N5 N6 106.6(3) . . ?
C14 N5 Ag1 130.5(2) . . ?
N6 N5 Ag1 122.6(2) . . ?
C8 N6 N5 107.3(3) . . ?
C8 N6 Ag2 130.1(2) . . ?
N5 N6 Ag2 121.8(2) . . ?
C14 N7 C8 105.0(3) . . ?
C14 N7 C9 127.0(3) . . ?
C8 N7 C9 127.9(3) . . ?
C13 N8 C12 117.9(3) . . ?
C13 N8 Ag1 121.4(2) . 2_655 ?
C12 N8 Ag1 119.6(2) . 2_655 ?
C15 N9 Ag2 173.2(4) . . ?
N1 C1 C5 122.2(3) . . ?
N1 C1 H1 118.9 . . ?
C5 C1 H1 118.9 . . ?
N1 C2 C3 122.3(3) . . ?
N1 C2 H2 118.8 . . ?
C3 C2 H2 118.8 . . ?
C2 C3 C4 119.9(3) . . ?
C2 C3 H3 120.0 . . ?
C4 C3 H3 120.0 . . ?
C5 C4 C3 117.3(3) . . ?
C5 C4 H4 121.3 . . ?
C3 C4 H4 121.3 . . ?
C4 C5 C1 119.8(3) . . ?
C4 C5 N2 120.9(3) . . ?
C1 C5 N2 119.4(3) . . ?
N3 C6 N2 111.1(3) . . ?
N3 C6 H6 124.5 . . ?
N2 C6 H6 124.5 . . ?
N4 C7 N2 111.0(3) . . ?
N4 C7 H7 124.5 . . ?
N2 C7 H7 124.5 . . ?
N6 C8 N7 110.4(3) . . ?
N6 C8 H8 124.8 . . ?
N7 C8 H8 124.8 . . ?
C10 C9 C13 119.8(3) . . ?
C10 C9 N7 120.8(3) . . ?
C13 C9 N7 119.4(3) . . ?
C9 C10 C11 118.2(3) . . ?
C9 C10 H10 120.9 . . ?
C11 C10 H10 120.9 . . ?
C12 C11 C10 119.3(3) . . ?
C12 C11 H11 120.3 . . ?
C10 C11 H11 120.3 . . ?
N8 C12 C11 122.8(3) . . ?
N8 C12 H12 118.6 . . ?
C11 C12 H12 118.6 . . ?
N8 C13 C9 122.0(3) . . ?
N8 C13 H13 119.0 . . ?
C9 C13 H13 119.0 . . ?
N5 C14 N7 110.7(3) . . ?
N5 C14 H14 124.7 . . ?
N7 C14 H14 124.7 . . ?
N9 C15 C16 179.1(5) . . ?
C15 C16 H16A 109.5 . . ?
C15 C16 H16B 109.5 . . ?
H16A C16 H16B 109.5 . . ?
C15 C16 H16C 109.5 . . ?
H16A C16 H16C 109.5 . . ?
H16B C16 H16C 109.5 . . ?
O1 Cl1 O3 112.0(3) . . ?
O1 Cl1 O4 112.8(3) . . ?
O3 Cl1 O4 109.8(3) . . ?
O1 Cl1 O2 108.2(2) . . ?
O3 Cl1 O2 109.7(3) . . ?
O4 Cl1 O2 104.1(3) . . ?
O7 Cl2 O8 112.0(3) . . ?
O7 Cl2 O5 107.6(3) . . ?
O8 Cl2 O5 107.9(3) . . ?
O7 Cl2 O6 113.7(3) . . ?
O8 Cl2 O6 108.0(2) . . ?
O5 Cl2 O6 107.4(3) . . ?

loop_
_geom_bond_atom_site_label_1
_geom_bond_atom_site_label_2
_geom_bond_distance
_geom_bond_site_symmetry_2
_geom_bond_publ_flag
Ag1 N4 2.240(3) . ?
Ag1 N5 2.291(3) . ?
Ag1 N8 2.333(3) 2_645 ?
Ag1 N1 2.404(3) 2_755 ?
Ag2 N9 2.177(4) . ?
Ag2 N6 2.221(3) . ?
Ag2 N3 2.285(3) . ?
N1 C1 1.324(4) . ?
N1 C2 1.331(5) . ?
N1 Ag1 2.404(3) 2_745 ?
N2 C7 1.354(4) . ?
N2 C6 1.363(4) . ?
N2 C5 1.422(4) . ?
N3 C6 1.291(5) . ?
N3 N4 1.388(4) . ?
N4 C7 1.291(4) . ?
N5 C14 1.305(5) . ?
N5 N6 1.388(4) . ?
N6 C8 1.301(5) . ?
N7 C14 1.353(4) . ?
N7 C8 1.355(4) . ?
N7 C9 1.425(4) . ?
N8 C13 1.333(4) . ?
N8 C12 1.342(5) . ?
N8 Ag1 2.333(3) 2_655 ?
N9 C15 1.119(5) . ?
C1 C5 1.379(5) . ?
C1 H1 0.9300 . ?
C2 C3 1.366(6) . ?
C2 H2 0.9300 . ?
C3 C4 1.380(5) . ?
C3 H3 0.9300 . ?
C4 C5 1.373(5) . ?
C4 H4 0.9300 . ?
C6 H6 0.9300 . ?
C7 H7 0.9300 . ?
C8 H8 0.9300 . ?
C9 C10 1.373(5) . ?
C9 C13 1.381(5) . ?
C10 C11 1.373(5) . ?
C10 H10 0.9300 . ?
C11 C12 1.369(5) . ?
C11 H11 0.9300 . ?
C12 H12 0.9300 . ?
C13 H13 0.9300 . ?
C14 H14 0.9300 . ?
C15 C16 1.431(6) . ?
C16 H16A 0.9600 . ?
C16 H16B 0.9600 . ?
C16 H16C 0.9600 . ?
Cl1 O1 1.395(4) . ?
Cl1 O3 1.414(4) . ?
Cl1 O4 1.414(4) . ?
Cl1 O2 1.443(4) . ?
Cl2 O7 1.403(4) . ?
Cl2 O8 1.413(4) . ?
Cl2 O5 1.442(4) . ?
Cl2 O6 1.444(4) . ?

loop_
_geom_torsion_atom_site_label_1
_geom_torsion_atom_site_label_2
_geom_torsion_atom_site_label_3
_geom_torsion_atom_site_label_4
_geom_torsion
_geom_torsion_site_symmetry_1
_geom_torsion_site_symmetry_2
_geom_torsion_site_symmetry_3
_geom_torsion_site_symmetry_4
_geom_torsion_publ_flag
N9 Ag2 N3 C6 20.7(4) . . . . ?
N6 Ag2 N3 C6 -167.0(3) . . . . ?
N9 Ag2 N3 N4 171.5(3) . . . . ?
N6 Ag2 N3 N4 -16.2(3) . . . . ?
C6 N3 N4 C7 -0.2(4) . . . . ?
Ag2 N3 N4 C7 -155.9(2) . . . . ?
C6 N3 N4 Ag1 162.4(2) . . . . ?
Ag2 N3 N4 Ag1 6.7(4) . . . . ?
N5 Ag1 N4 C7 165.3(3) . . . . ?
N8 Ag1 N4 C7 -54.6(3) 2_645 . . . ?
N1 Ag1 N4 C7 51.6(3) 2_755 . . . ?
N5 Ag1 N4 N3 6.5(3) . . . . ?
N8 Ag1 N4 N3 146.6(2) 2_645 . . . ?
N1 Ag1 N4 N3 -107.2(3) 2_755 . . . ?
N4 Ag1 N5 C14 160.2(3) . . . . ?
N8 Ag1 N5 C14 12.8(3) 2_645 . . . ?
N1 Ag1 N5 C14 -86.1(3) 2_755 . . . ?
N4 Ag1 N5 N6 -12.2(3) . . . . ?
N8 Ag1 N5 N6 -159.7(3) 2_645 . . . ?
N1 Ag1 N5 N6 101.4(3) 2_755 . . . ?
C14 N5 N6 C8 -0.4(4) . . . . ?
Ag1 N5 N6 C8 173.6(2) . . . . ?
C14 N5 N6 Ag2 -171.4(2) . . . . ?
Ag1 N5 N6 Ag2 2.6(4) . . . . ?
N9 Ag2 N6 C8 12.3(4) . . . . ?
N3 Ag2 N6 C8 -158.3(3) . . . . ?
N9 Ag2 N6 N5 -178.9(3) . . . . ?
N3 Ag2 N6 N5 10.5(3) . . . . ?
N6 Ag2 N9 C15 -35(4) . . . . ?
N3 Ag2 N9 C15 136(3) . . . . ?
C2 N1 C1 C5 0.1(5) . . . . ?
Ag1 N1 C1 C5 -175.5(2) 2_745 . . . ?
C1 N1 C2 C3 0.4(6) . . . . ?
Ag1 N1 C2 C3 176.3(3) 2_745 . . . ?
N1 C2 C3 C4 0.7(6) . . . . ?
C2 C3 C4 C5 -2.2(6) . . . . ?
C3 C4 C5 C1 2.6(5) . . . . ?
C3 C4 C5 N2 -177.4(3) . . . . ?
N1 C1 C5 C4 -1.7(5) . . . . ?
N1 C1 C5 N2 178.4(3) . . . . ?
C7 N2 C5 C4 -153.6(3) . . . . ?
C6 N2 C5 C4 23.0(5) . . . . ?
C7 N2 C5 C1 26.4(5) . . . . ?
C6 N2 C5 C1 -157.1(3) . . . . ?
N4 N3 C6 N2 0.4(4) . . . . ?
Ag2 N3 C6 N2 154.9(2) . . . . ?
C7 N2 C6 N3 -0.5(4) . . . . ?
C5 N2 C6 N3 -177.7(3) . . . . ?
N3 N4 C7 N2 -0.2(4) . . . . ?
Ag1 N4 C7 N2 -161.4(2) . . . . ?
C6 N2 C7 N4 0.4(4) . . . . ?
C5 N2 C7 N4 177.6(3) . . . . ?
N5 N6 C8 N7 0.2(4) . . . . ?
Ag2 N6 C8 N7 170.3(2) . . . . ?
C14 N7 C8 N6 0.0(4) . . . . ?
C9 N7 C8 N6 -176.5(3) . . . . ?
C14 N7 C9 C10 -139.6(3) . . . . ?
C8 N7 C9 C10 36.1(5) . . . . ?
C14 N7 C9 C13 39.0(5) . . . . ?
C8 N7 C9 C13 -145.2(4) . . . . ?
C13 C9 C10 C11 0.2(5) . . . . ?
N7 C9 C10 C11 178.9(3) . . . . ?
C9 C10 C11 C12 -0.3(5) . . . . ?
C13 N8 C12 C11 -0.5(5) . . . . ?
Ag1 N8 C12 C11 167.6(3) 2_655 . . . ?
C10 C11 C12 N8 0.5(6) . . . . ?
C12 N8 C13 C9 0.4(5) . . . . ?
Ag1 N8 C13 C9 -167.5(2) 2_655 . . . ?
C10 C9 C13 N8 -0.3(5) . . . . ?
N7 C9 C13 N8 -178.9(3) . . . . ?
N6 N5 C14 N7 0.4(4) . . . . ?
Ag1 N5 C14 N7 -173.0(2) . . . . ?
C8 N7 C14 N5 -0.2(4) . . . . ?
C9 N7 C14 N5 176.3(3) . . . . ?
Ag2 N9 C15 C16 -43(42) . . . . ?
